data_7234852
loop_
_publ_author_name
'Loh, Sze Le'
'Sobolev, Alexandre N.'
'Lim, Siew Huah'
'Ling, Irene'

_publ_section_title
;
 Influence of ortho- and meta-substituted N-heterocyclic dications towards
 the self-assembly of p-sulfonatocalix[4]arene
;
_journal_issue 1
_journal_name_full CrystEngComm
_journal_page_first 52
_journal_page_last 60
_journal_paper_doi 10.1039/C9CE01410A
_journal_volume 22
_journal_year 2020
_chemical_formula_sum 'C74 H126 Er2 N4 O63.5 S8'
_chemical_formula_weight 2678.78
_space_group_crystal_system triclinic
_space_group_IT_number 2
_space_group_name_Hall '-P 1'
_space_group_name_H-M_alt 'P -1'
_symmetry_space_group_name_Hall '-P 1'
_symmetry_space_group_name_H-M 'P -1'
_atom_sites_solution_hydrogens mixed
_audit_creation_method SHELXL-2018/3
_audit_update_record
;
2019-09-05 deposited with the CCDC.    2019-10-29 downloaded from the CCDC.
;
_cell_angle_alpha 100.755(1)
_cell_angle_beta 95.900(1)
_cell_angle_gamma 98.544(1)
_cell_formula_units_Z 2
_cell_length_a 15.0362(2)
_cell_length_b 17.4614(3)
_cell_length_c 21.0544(3)
_cell_measurement_reflns_used 46368
_cell_measurement_temperature 100(2)
_cell_measurement_theta_max 32.456
_cell_measurement_theta_min 2.318
_cell_volume 5321.84(14)
_computing_cell_refinement 'CrysAlisPro 1.171.38.46 (Rigaku OD, 2015)'
_computing_data_collection 'CrysAlisPro 1.171.38.46 (Rigaku OD, 2015)'
_computing_data_reduction 'CrysAlisPro 1.171.38.46 (Rigaku OD, 2015)'
_computing_molecular_graphics 'X-Seed v. 4.0 (Barbour, 2001)'
_computing_publication_material 'SHELXL-2018/3 (Sheldrick, 2018)'
_computing_structure_refinement 'SHELXL-2018/3 (Sheldrick, 2018)'
_computing_structure_solution 'SHELXT-2015/1 (Sheldrick, 2015)'
_diffrn_ambient_temperature 100(2)
_diffrn_detector 'CCD plate'
_diffrn_detector_area_resol_mean 10.4738
_diffrn_detector_type Ruby
_diffrn_measured_fraction_theta_full 0.999
_diffrn_measured_fraction_theta_max 0.999
_diffrn_measurement_device 'four-circle diffractometer'
_diffrn_measurement_device_type 'Oxford Diffraction Gemini-R Ultra'
_diffrn_measurement_method '\w scans'
_diffrn_orient_matrix_type 'CrysAlisPro convention (1999,Acta A55,543-557)'
_diffrn_orient_matrix_UB_11 -0.0476598
_diffrn_orient_matrix_UB_12 -0.0063030
_diffrn_orient_matrix_UB_13 0.0002172
_diffrn_orient_matrix_UB_21 -0.0008399
_diffrn_orient_matrix_UB_22 0.0397585
_diffrn_orient_matrix_UB_23 -0.0027718
_diffrn_orient_matrix_UB_31 -0.0067206
_diffrn_orient_matrix_UB_32 -0.0118760
_diffrn_orient_matrix_UB_33 -0.0344931
_diffrn_radiation_monochromator graphite
_diffrn_radiation_type MoK\a
_diffrn_radiation_wavelength 0.71073
_diffrn_reflns_av_R_equivalents 0.0323
_diffrn_reflns_av_unetI/netI 0.0319
_diffrn_reflns_Laue_measured_fraction_full 0.999
_diffrn_reflns_Laue_measured_fraction_max 0.999
_diffrn_reflns_limit_h_max 21
_diffrn_reflns_limit_h_min -21
_diffrn_reflns_limit_k_max 24
_diffrn_reflns_limit_k_min -24
_diffrn_reflns_limit_l_max 30
_diffrn_reflns_limit_l_min -30
_diffrn_reflns_number 111116
_diffrn_reflns_point_group_measured_fraction_full 0.999
_diffrn_reflns_point_group_measured_fraction_max 0.999
_diffrn_reflns_theta_full 25.242
_diffrn_reflns_theta_max 30.508
_diffrn_reflns_theta_min 2.483
_diffrn_source 'fine-focus sealed X-ray tube'
_diffrn_source_type 'Enhance (Mo) X-ray Source'
_exptl_absorpt_coefficient_mu 1.831
_exptl_absorpt_correction_T_max 1.0
_exptl_absorpt_correction_T_min 0.74184
_exptl_absorpt_correction_type multi-scan
_exptl_absorpt_process_details
;
CrysAlisPro 1.171.39.46 (Rigaku Oxford Diffraction, 2018)
Empirical absorption correction using spherical harmonics,
 implemented in SCALE3 ABSPACK scaling algorithm.
;
_exptl_crystal_colour colorless
_exptl_crystal_density_diffrn 1.672
_exptl_crystal_description plate
_exptl_crystal_F_000 2740
_exptl_crystal_size_max 0.493
_exptl_crystal_size_mid 0.359
_exptl_crystal_size_min 0.175
_refine_diff_density_max 4.246
_refine_diff_density_min -3.638
_refine_diff_density_rms 0.154
_refine_ls_extinction_method none
_refine_ls_goodness_of_fit_ref 1.003
_refine_ls_hydrogen_treatment mixed
_refine_ls_matrix_type full
_refine_ls_number_parameters 1569
_refine_ls_number_reflns 32474
_refine_ls_number_restraints 265
_refine_ls_restrained_S_all 1.010
_refine_ls_R_factor_all 0.0865
_refine_ls_R_factor_gt 0.0752
_refine_ls_shift/su_max 0.002
_refine_ls_shift/su_mean 0.000
_refine_ls_structure_factor_coef Fsqd
_refine_ls_weighting_details 'w=1/[\s^2^(Fo^2^)+(0.0800P)^2^+38.5000P] where P=(Fo^2^+2Fc^2^)/3'
_refine_ls_weighting_scheme calc
_refine_ls_wR_factor_gt 0.1866
_refine_ls_wR_factor_ref 0.1949
_reflns_Friedel_coverage 0.000
_reflns_number_gt 27537
_reflns_number_total 32474
_reflns_threshold_expression 'I > 2\s(I)'
_cod_data_source_file c9ce01410a2.cif
_cod_data_source_block 170731A
_cod_depositor_comments
;Adding full bibliography for 7234849--7234857.cif.

 Adding full bibliography for 7234849--7234857.cif.
;
_cod_original_formula_sum 'C74 H126 Er2 N4 O63.50 S8'
_cod_database_code 7234852
_shelx_shelxl_version_number 2018/3
_shelx_space_group_comment
;
The symmetry employed for this shelxl refinement is uniquely defined
by the following loop, which should always be used as a source of
symmetry information in preference to the above space-group names.
They are only intended as comments.
;
_shelx_estimated_absorpt_t_min 0.465
_shelx_estimated_absorpt_t_max 0.740

loop_
_space_group_symop_operation_xyz
'x, y, z'
'-x, -y, -z'

loop_
_atom_site_label
_atom_site_type_symbol
_atom_site_fract_x
_atom_site_fract_y
_atom_site_fract_z
_atom_site_U_iso_or_equiv
_atom_site_adp_type
_atom_site_occupancy
_atom_site_site_symmetry_order
_atom_site_calc_flag
_atom_site_refinement_flags_posn
_atom_site_refinement_flags_adp
_atom_site_refinement_flags_occupancy
_atom_site_disorder_assembly
_atom_site_disorder_group
Er1 Er 0.47005(2) 0.74887(2) 0.42939(2) 0.03335(7) Uani 1 1 d D . . . .
O11W O 0.4237(3) 0.7050(3) 0.3194(2) 0.0469(10) Uani 1 1 d D . . . .
H11A H 0.386(5) 0.663(3) 0.3023(7) 0.070 Uiso 1 1 d D U . . .
H11B H 0.447(4) 0.725(3) 0.2896(6) 0.070 Uiso 1 1 d D U . . .
O12W O 0.3837(3) 0.6213(2) 0.4132(2) 0.0418(9) Uani 1 1 d D . . . .
H12A H 0.336(3) 0.6054(14) 0.386(3) 0.063 Uiso 1 1 d D U . . .
H12B H 0.405(3) 0.5819(10) 0.422(3) 0.063 Uiso 1 1 d D U . . .
O13W O 0.4617(3) 0.7073(3) 0.5311(2) 0.0502(11) Uani 1 1 d D . . . .
H13A H 0.500(3) 0.724(4) 0.5651(13) 0.075 Uiso 1 1 d D U . . .
H13B H 0.417(3) 0.677(4) 0.5398(15) 0.075 Uiso 1 1 d D U . . .
O14W O 0.5179(3) 0.8547(2) 0.5172(2) 0.0476(10) Uani 1 1 d D . . . .
H14A H 0.538(6) 0.9007(10) 0.5115(17) 0.071 Uiso 1 1 d D U . . .
H14B H 0.492(5) 0.859(2) 0.551(2) 0.071 Uiso 1 1 d D U . . .
O15W O 0.5965(3) 0.8114(3) 0.3864(3) 0.0491(11) Uani 1 1 d D . . . .
H15A H 0.622(4) 0.7889(15) 0.356(3) 0.074 Uiso 1 1 d D U . . .
H15B H 0.620(4) 0.8602(11) 0.397(3) 0.074 Uiso 1 1 d D U . . .
O16W O 0.4352(3) 0.8659(2) 0.3930(2) 0.0387(9) Uani 1 1 d D . . . .
H16A H 0.452(5) 0.881(2) 0.359(2) 0.058 Uiso 1 1 d D U . . .
H16B H 0.414(5) 0.903(2) 0.4158(17) 0.058 Uiso 1 1 d D U . . .
O17W O 0.3227(3) 0.7614(2) 0.4437(2) 0.0376(8) Uani 1 1 d D . . . .
H17A H 0.312(3) 0.8069(8) 0.460(3) 0.056 Uiso 1 1 d D U . . .
H17B H 0.292(3) 0.7265(19) 0.459(3) 0.056 Uiso 1 1 d D U . . .
O18W O 0.5659(7) 0.6563(6) 0.3927(8) 0.067(3) Uani 0.5 1 d . . P A 2
O19W O 0.6289(14) 0.7691(14) 0.4977(11) 0.133(7) Uani 0.5 1 d . . P A 2
C101 C 0.5930(6) 0.6071(6) 0.3855(4) 0.043(3) Uani 0.5 1 d D . P A 1
H10A H 0.596801 0.627166 0.344704 0.051 Uiso 0.5 1 calc R U P A 1
H10B H 0.543943 0.560454 0.377132 0.051 Uiso 0.5 1 calc R U P A 1
O102 O 0.5754(4) 0.6681(4) 0.4372(3) 0.0313(16) Uani 0.5 1 d D . P A 1
C103 C 0.6536(6) 0.6917(7) 0.4864(4) 0.041(3) Uani 0.5 1 d D . P A 1
H10C H 0.643622 0.667050 0.524329 0.049 Uiso 0.5 1 calc R U P A 1
H10D H 0.666052 0.749954 0.501479 0.049 Uiso 0.5 1 calc R U P A 1
C104 C 0.7328(4) 0.6632(6) 0.4539(5) 0.048(3) Uani 0.5 1 d D U P A 1
H10E H 0.780672 0.654242 0.486306 0.058 Uiso 0.5 1 calc R U P A 1
H10F H 0.759650 0.700867 0.428477 0.058 Uiso 0.5 1 calc R U P A 1
C105 C 0.6838(6) 0.5851(5) 0.4094(5) 0.045(3) Uani 0.5 1 d D U P A 1
H10G H 0.717565 0.568840 0.372563 0.054 Uiso 0.5 1 calc R U P A 1
H10H H 0.674928 0.542046 0.433936 0.054 Uiso 0.5 1 calc R U P A 1
Er2 Er 0.32690(3) 0.77572(2) 0.78697(2) 0.02461(7) Uani 0.5442 1 d . . P B 1
O21W O 0.1855(5) 0.7100(5) 0.7313(4) 0.0400(16) Uani 0.5442 1 d . U P B 1
O22W O 0.3232(7) 0.8099(6) 0.6827(5) 0.046(2) Uani 0.5442 1 d . U P B 1
O23W O 0.2807(8) 0.8975(7) 0.7897(5) 0.069(3) Uani 0.5442 1 d . U P B 1
O24W O 0.2129(7) 0.7857(6) 0.8587(5) 0.050(2) Uani 0.5442 1 d . U P B 1
O25W O 0.3318(9) 0.6719(6) 0.8415(4) 0.066(3) Uani 0.5442 1 d . U P B 1
O26W O 0.3705(5) 0.6670(4) 0.7178(4) 0.0388(15) Uani 0.5442 1 d . U P B 1
O27W O 0.4851(5) 0.8198(4) 0.7748(4) 0.0342(14) Uani 0.5442 1 d . U P B 1
O28W O 0.3946(7) 0.8566(8) 0.8942(7) 0.085(4) Uani 0.5442 1 d . U P B 1
Er3 Er 0.36902(4) 0.78259(3) 0.81598(3) 0.02461(7) Uani 0.3715 1 d . . P C 2
O31W O 0.3709(10) 0.9194(6) 0.8209(8) 0.061(3) Uani 0.3715 1 d . U P C 2
O32W O 0.3610(6) 0.7028(7) 0.8870(6) 0.056(3) Uani 0.3715 1 d . U P C 2
O33W O 0.4489(7) 0.6765(6) 0.7887(6) 0.038(2) Uani 0.3715 1 d . U P C 2
O34W O 0.2312(6) 0.8150(6) 0.8456(6) 0.031(2) Uani 0.3715 1 d . U P C 2
O35W O 0.4606(15) 0.8334(12) 0.9095(10) 0.088(5) Uani 0.3715 1 d . U P C 2
O36W O 0.2562(7) 0.6715(6) 0.7626(5) 0.036(2) Uani 0.3715 1 d . U P C 2
O37W O 0.3275(14) 0.7965(10) 0.7075(9) 0.067(5) Uani 0.3715 1 d . U P C 2
Er4 Er 0.29785(16) 0.70579(14) 0.74106(12) 0.02461(7) Uani 0.0843 1 d . . P D 3
O1 O -0.0141(3) 0.9243(2) 0.11878(18) 0.0355(8) Uani 1 1 d . . . . .
H1 H -0.041802 0.877633 0.105468 0.053 Uiso 1 1 calc R U . . .
C10 C 0.1305(4) 1.0440(3) 0.1710(3) 0.0356(11) Uani 1 1 d . . . . .
H10I H 0.071956 1.050578 0.187095 0.043 Uiso 1 1 calc R U . . .
H10J H 0.168410 1.096974 0.177534 0.043 Uiso 1 1 calc R U . . .
C11 C 0.0414(3) 0.9437(3) 0.0751(2) 0.0299(9) Uani 1 1 d . . . . .
C12 C 0.0275(3) 0.9043(3) 0.0097(2) 0.0281(9) Uani 1 1 d . . . . .
C13 C 0.0876(3) 0.9286(3) -0.0316(2) 0.0314(10) Uani 1 1 d . . . . .
H13 H 0.079202 0.902729 -0.076168 0.038 Uiso 1 1 calc R U . . .
C14 C 0.1595(3) 0.9902(3) -0.0081(2) 0.0317(10) Uani 1 1 d . . . . .
C15 C 0.1729(4) 1.0292(3) 0.0571(3) 0.0321(10) Uani 1 1 d . . . . .
H15 H 0.222297 1.071593 0.072657 0.039 Uiso 1 1 calc R U . . .
C16 C 0.1140(4) 1.0060(3) 0.0994(3) 0.0326(10) Uani 1 1 d . . . . .
S1 S 0.23782(9) 1.01932(9) -0.05918(7) 0.0364(3) Uani 1 1 d . . . . .
O11 O 0.1990(3) 0.9768(4) -0.1265(2) 0.0562(12) Uani 1 1 d . . . . .
O12 O 0.2501(5) 1.1031(3) -0.0505(3) 0.079(2) Uani 1 1 d . . . . .
O13 O 0.3184(3) 0.9869(4) -0.0440(3) 0.0638(15) Uani 1 1 d . . . . .
O2 O -0.1161(2) 0.7732(2) 0.08902(17) 0.0294(7) Uani 1 1 d . . . . .
H2 H -0.098391 0.784051 0.129336 0.044 Uiso 1 1 calc R U . . .
C20 C -0.0496(3) 0.8346(3) -0.0153(2) 0.0299(9) Uani 1 1 d . . . . .
H20D H -0.105081 0.846726 0.003147 0.036 Uiso 1 1 calc R U . . .
H20E H -0.062494 0.826131 -0.063387 0.036 Uiso 1 1 calc R U . . .
C21 C -0.0569(3) 0.7319(3) 0.0573(2) 0.0265(8) Uani 1 1 d . . . . .
C22 C -0.0311(3) 0.6646(3) 0.0761(2) 0.0253(8) Uani 1 1 d . . . . .
C23 C 0.0283(3) 0.6254(3) 0.0402(2) 0.0264(9) Uani 1 1 d . . . . .
H23 H 0.046804 0.579674 0.051929 0.032 Uiso 1 1 calc R U . . .
C24 C 0.0604(3) 0.6529(3) -0.0123(2) 0.0270(9) Uani 1 1 d . . . . .
C25 C 0.0333(3) 0.7194(3) -0.0307(2) 0.0282(9) Uani 1 1 d . . . . .
H25 H 0.055349 0.737290 -0.066968 0.034 Uiso 1 1 calc R U . . .
C26 C -0.0255(3) 0.7597(3) 0.0036(2) 0.0278(9) Uani 1 1 d . . . . .
S2 S 0.13924(8) 0.60659(8) -0.05518(5) 0.0288(2) Uani 1 1 d . . . . .
O21 O 0.1697(3) 0.5510(3) -0.01863(19) 0.0402(9) Uani 1 1 d . . . . .
O22 O 0.0911(3) 0.5682(3) -0.11993(17) 0.0385(8) Uani 1 1 d . . . . .
O23 O 0.2100(3) 0.6709(2) -0.0589(2) 0.0410(9) Uani 1 1 d D . . . .
O3 O -0.0156(2) 0.7837(2) 0.20849(16) 0.0280(6) Uani 1 1 d . . . . .
H3 H 0.009895 0.830146 0.225608 0.042 Uiso 1 1 calc R U . . .
C30 C -0.0621(3) 0.6337(3) 0.1343(2) 0.0261(8) Uani 1 1 d . . . . .
H30A H -0.115515 0.656738 0.146969 0.031 Uiso 1 1 calc R U . . .
H30B H -0.080589 0.575487 0.121955 0.031 Uiso 1 1 calc R U . . .
C31 C 0.0359(3) 0.7319(3) 0.2270(2) 0.0255(8) Uani 1 1 d . . . . .
C32 C 0.1078(3) 0.7540(3) 0.2781(2) 0.0269(9) Uani 1 1 d . . . . .
C33 C 0.1562(3) 0.6956(3) 0.2933(2) 0.0290(9) Uani 1 1 d . . . . .
H33 H 0.205316 0.709141 0.327789 0.035 Uiso 1 1 calc R U . . .
C34 C 0.1332(3) 0.6185(3) 0.2584(2) 0.0274(9) Uani 1 1 d . . . . .
C35 C 0.0616(3) 0.5972(3) 0.2076(2) 0.0267(9) Uani 1 1 d . . . . .
H35 H 0.046362 0.544057 0.183915 0.032 Uiso 1 1 calc R U . . .
C36 C 0.0122(3) 0.6542(3) 0.1915(2) 0.0248(8) Uani 1 1 d . . . . .
S3 S 0.20071(8) 0.54897(8) 0.27622(6) 0.0316(2) Uani 1 1 d . . . . .
O31 O 0.1506(3) 0.4713(2) 0.24510(19) 0.0400(9) Uani 1 1 d . . . . .
O32 O 0.2866(3) 0.5701(3) 0.2503(2) 0.0427(9) Uani 1 1 d . . . . .
O33 O 0.2173(3) 0.5607(2) 0.34716(18) 0.0344(8) Uani 1 1 d . . . . .
O4 O 0.0471(2) 0.9378(2) 0.25536(17) 0.0305(7) Uani 1 1 d . . . . .
H4 H 0.014676 0.933388 0.219499 0.046 Uiso 1 1 calc R U . . .
C40 C 0.1360(3) 0.8384(3) 0.3161(2) 0.0288(9) Uani 1 1 d . . . . .
H40A H 0.177349 0.838775 0.355991 0.035 Uiso 1 1 calc R U . . .
H40B H 0.081514 0.858835 0.329940 0.035 Uiso 1 1 calc R U . . .
C41 C 0.1353(3) 0.9421(3) 0.2458(2) 0.0288(9) Uani 1 1 d . . . . .
C42 C 0.1786(4) 0.9922(3) 0.2095(3) 0.0332(10) Uani 1 1 d . . . . .
C43 C 0.2708(4) 0.9937(3) 0.2061(3) 0.0333(10) Uani 1 1 d . . . . .
H43 H 0.301571 1.028262 0.182459 0.040 Uiso 1 1 calc R U . . .
C44 C 0.3184(3) 0.9456(3) 0.2368(3) 0.0341(10) Uani 1 1 d D . . . .
C45 C 0.2749(4) 0.8951(3) 0.2720(3) 0.0327(10) Uani 1 1 d . . . . .
H45 H 0.307636 0.861848 0.292631 0.039 Uiso 1 1 calc R U . . .
C46 C 0.1834(3) 0.8933(3) 0.2769(2) 0.0291(9) Uani 1 1 d . . . . .
S4 S 0.43447(9) 0.95059(9) 0.22971(7) 0.0395(3) Uani 1 1 d D . . . .
O41 O 0.4356(5) 0.9251(4) 0.1594(3) 0.0429(8) Uani 0.550(5) 1 d D U P E 1
O42 O 0.4705(5) 1.0335(3) 0.2514(4) 0.0429(8) Uani 0.550(5) 1 d D U P E 1
O43 O 0.4682(5) 0.9005(4) 0.2687(3) 0.0429(8) Uani 0.550(5) 1 d D U P E 1
O44 O 0.4458(6) 0.8806(4) 0.1826(4) 0.0429(8) Uani 0.450(5) 1 d D U P E 2
O45 O 0.4720(6) 1.0228(4) 0.2085(4) 0.0429(8) Uani 0.450(5) 1 d D U P E 2
O46 O 0.4839(5) 0.9500(5) 0.2943(3) 0.0429(8) Uani 0.450(5) 1 d D U P E 2
C1 C 0.5341(4) 0.6397(3) 0.0608(3) 0.0336(10) Uani 1 1 d . . . . .
H1A H 0.559481 0.664866 0.104230 0.040 Uiso 1 1 calc R U . . .
C2 C 0.4429(4) 0.6066(3) 0.0469(3) 0.0314(10) Uani 1 1 d . . . . .
C3 C 0.4059(3) 0.5695(3) -0.0156(3) 0.0342(10) Uani 1 1 d . . . . .
H3A H 0.343324 0.547064 -0.024778 0.041 Uiso 1 1 calc R U . . .
C4 C 0.4600(4) 0.5648(3) -0.0657(3) 0.0374(11) Uani 1 1 d . . . . .
H4A H 0.434339 0.538853 -0.108909 0.045 Uiso 1 1 calc R U . . .
C5 C 0.5513(4) 0.5981(3) -0.0524(3) 0.0336(10) Uani 1 1 d . . . . .
H5A H 0.588080 0.595116 -0.086616 0.040 Uiso 1 1 calc R U . . .
C6 C 0.5891(3) 0.6359(3) 0.0106(3) 0.0328(10) Uani 1 1 d . . . . .
C200 C 0.3845(4) 0.6109(3) 0.1020(3) 0.0340(10) Uani 1 1 d . . . . .
H20A H 0.342970 0.559853 0.096618 0.041 Uiso 1 1 calc R U . . .
H20B H 0.423907 0.619993 0.144231 0.041 Uiso 1 1 calc R U . . .
N201 N 0.3310(3) 0.6749(3) 0.1026(2) 0.0304(8) Uani 1 1 d . . . . .
C202 C 0.3362(3) 0.7294(3) 0.0663(2) 0.0313(10) Uani 1 1 d . . . . .
H202 H 0.376576 0.734260 0.034885 0.038 Uiso 1 1 calc R U . . .
N203 N 0.2762(3) 0.7760(3) 0.0809(2) 0.0334(9) Uani 1 1 d . . . . .
C204 C 0.2313(4) 0.7505(4) 0.1285(3) 0.0475(14) Uani 1 1 d . . . . .
H204 H 0.184514 0.773121 0.148082 0.057 Uiso 1 1 calc R U . . .
C205 C 0.2651(4) 0.6878(4) 0.1425(3) 0.0469(14) Uani 1 1 d . . . . .
H205 H 0.247215 0.657985 0.173883 0.056 Uiso 1 1 calc R U . . .
C206 C 0.2606(4) 0.8425(4) 0.0499(3) 0.0460(14) Uani 1 1 d . . . . .
H20C H 0.299462 0.845438 0.015559 0.069 Uiso 1 1 calc R U . . .
H20F H 0.275067 0.891935 0.082742 0.069 Uiso 1 1 calc R U . . .
H20G H 0.196801 0.834429 0.030877 0.069 Uiso 1 1 calc R U . . .
C600 C 0.6878(4) 0.6744(4) 0.0289(3) 0.0454(14) Uani 1 1 d . . . . .
H60C H 0.691432 0.732234 0.043190 0.054 Uiso 1 1 calc R U . . .
H60D H 0.714454 0.654240 0.066169 0.054 Uiso 1 1 calc R U . . .
N601 N 0.7415(3) 0.6591(3) -0.0256(2) 0.0356(9) Uani 1 1 d . . . . .
C602 C 0.7511(3) 0.7026(3) -0.0703(3) 0.0339(10) Uani 1 1 d . . . . .
H602 H 0.727354 0.749878 -0.071281 0.041 Uiso 1 1 calc R U . . .
N603 N 0.7993(3) 0.6695(3) -0.1137(2) 0.0292(8) Uani 1 1 d . . . . .
C604 C 0.8210(3) 0.6020(3) -0.0959(2) 0.0323(10) Uani 1 1 d . . . . .
H604 H 0.855397 0.566860 -0.118335 0.039 Uiso 1 1 calc R U . . .
C605 C 0.7849(4) 0.5945(3) -0.0409(3) 0.0344(10) Uani 1 1 d . . . . .
H605 H 0.788443 0.553353 -0.017380 0.041 Uiso 1 1 calc R U . . .
C606 C 0.8259(4) 0.7009(4) -0.1700(3) 0.0391(12) Uani 1 1 d . . . . .
H60E H 0.793672 0.744578 -0.175320 0.059 Uiso 1 1 calc R U . . .
H60F H 0.810369 0.658923 -0.209304 0.059 Uiso 1 1 calc R U . . .
H60G H 0.891484 0.720173 -0.162985 0.059 Uiso 1 1 calc R U . . .
O5 O 1.0544(2) 0.7745(2) 0.4436(2) 0.0353(8) Uani 1 1 d . . . . .
H5 H 1.042930 0.804612 0.476637 0.053 Uiso 1 1 calc R U . . .
C50 C 0.9919(3) 0.6062(3) 0.3877(3) 0.0275(9) Uani 1 1 d . . . . .
H50A H 1.055666 0.627533 0.407049 0.033 Uiso 1 1 calc R U . . .
H50B H 0.992509 0.565675 0.348051 0.033 Uiso 1 1 calc R U . . .
C51 C 0.9783(3) 0.7525(3) 0.3980(3) 0.0291(9) Uani 1 1 d . . . . .
C52 C 0.9340(3) 0.8130(3) 0.3812(3) 0.0324(10) Uani 1 1 d . . . . .
C53 C 0.8597(3) 0.7927(3) 0.3339(3) 0.0331(10) Uani 1 1 d . . . . .
H53 H 0.829522 0.832869 0.321642 0.040 Uiso 1 1 calc R U . . .
C54 C 0.8279(3) 0.7136(3) 0.3037(3) 0.0325(10) Uani 1 1 d . . . . .
C55 C 0.8721(3) 0.6545(3) 0.3216(3) 0.0299(9) Uani 1 1 d . . . . .
H55 H 0.850198 0.600784 0.300927 0.036 Uiso 1 1 calc R U . . .
C56 C 0.9470(3) 0.6727(3) 0.3688(2) 0.0268(9) Uani 1 1 d . . . . .
S5 S 0.73192(10) 0.69128(10) 0.24438(7) 0.0418(3) Uani 1 1 d . . . . .
O51 O 0.7048(3) 0.6056(3) 0.2300(3) 0.0572(13) Uani 1 1 d . . . . .
O52 O 0.6647(3) 0.7336(3) 0.2741(2) 0.0514(11) Uani 1 1 d . . . . .
O53 O 0.7587(3) 0.7221(3) 0.1879(2) 0.0528(12) Uani 1 1 d . . . . .
O6 O 1.0012(3) 0.8722(2) 0.5463(2) 0.0398(9) Uani 1 1 d . . . . .
H6 H 0.990871 0.842119 0.572456 0.060 Uiso 1 1 calc R U . . .
C60 C 0.9640(4) 0.8993(3) 0.4161(3) 0.0368(12) Uani 1 1 d . . . . .
H60A H 1.028619 0.907913 0.434951 0.044 Uiso 1 1 calc R U . . .
H60B H 0.957875 0.934075 0.384348 0.044 Uiso 1 1 calc R U . . .
C61 C 0.9252(3) 0.9034(3) 0.5315(3) 0.0342(11) Uani 1 1 d . . . . .
C62 C 0.8694(3) 0.9184(3) 0.5801(3) 0.0344(11) Uani 1 1 d . . . . .
C63 C 0.7940(3) 0.9525(3) 0.5657(3) 0.0346(11) Uani 1 1 d . . . . .
H63 H 0.755179 0.963772 0.597816 0.042 Uiso 1 1 calc R U . . .
C64 C 0.7751(3) 0.9703(3) 0.5050(3) 0.0338(11) Uani 1 1 d . . . . .
C65 C 0.8306(3) 0.9544(3) 0.4571(3) 0.0354(11) Uani 1 1 d . . . . .
H65 H 0.816473 0.966656 0.415549 0.043 Uiso 1 1 calc R U . . .
C66 C 0.9070(3) 0.9206(3) 0.4699(3) 0.0341(11) Uani 1 1 d . . . . .
S6 S 0.68211(9) 1.01666(7) 0.48717(8) 0.0369(3) Uani 1 1 d . . . . .
O61 O 0.6198(3) 1.0031(2) 0.5342(2) 0.0373(8) Uani 1 1 d . . . . .
O62 O 0.7180(3) 1.1007(2) 0.4946(3) 0.0509(12) Uani 1 1 d . . . . .
O63 O 0.6442(3) 0.9813(3) 0.4208(2) 0.0476(10) Uani 1 1 d . . . . .
O7 O 0.9959(2) 0.7718(2) 0.6304(2) 0.0369(8) Uani 1 1 d . . . . .
H7 H 1.006039 0.744751 0.595352 0.055 Uiso 1 1 calc R U . . .
C70 C 0.8894(4) 0.8976(3) 0.6458(3) 0.0410(13) Uani 1 1 d . . . . .
H70A H 0.863119 0.933071 0.678393 0.049 Uiso 1 1 calc R U . . .
H70B H 0.955960 0.907673 0.658596 0.049 Uiso 1 1 calc R U . . .
C71 C 0.9058(3) 0.7526(3) 0.6377(2) 0.0294(9) Uani 1 1 d . . . . .
C72 C 0.8702(3) 0.6742(3) 0.6366(2) 0.0291(9) Uani 1 1 d . . . . .
C73 C 0.7806(3) 0.6554(3) 0.6482(2) 0.0319(10) Uani 1 1 d . . . . .
H73 H 0.755072 0.602147 0.647727 0.038 Uiso 1 1 calc R U . . .
C74 C 0.7286(3) 0.7151(4) 0.6604(3) 0.0342(11) Uani 1 1 d . . . . .
C75 C 0.7643(4) 0.7925(3) 0.6597(3) 0.0353(11) Uani 1 1 d . . . . .
H75 H 0.727743 0.832327 0.667300 0.042 Uiso 1 1 calc R U . . .
C76 C 0.8528(4) 0.8127(3) 0.6479(2) 0.0327(10) Uani 1 1 d . . . . .
S7 S 0.61617(10) 0.69144(12) 0.67853(8) 0.0476(4) Uani 1 1 d . . . . .
O71 O 0.5809(4) 0.6082(4) 0.6463(4) 0.082(2) Uani 1 1 d . . . . .
O72 O 0.6226(3) 0.6888(4) 0.7467(3) 0.0669(15) Uani 1 1 d . . . . .
O73 O 0.5648(3) 0.7442(3) 0.6553(3) 0.0652(15) Uani 1 1 d . . . . .
O8 O 1.0148(3) 0.6728(2) 0.5218(2) 0.0373(8) Uani 1 1 d . . . . .
H8 H 1.017934 0.696283 0.490524 0.056 Uiso 1 1 calc R U . . .
C80 C 0.9258(3) 0.6088(3) 0.6205(3) 0.0306(9) Uani 1 1 d . . . . .
H80A H 0.990949 0.631134 0.633817 0.037 Uiso 1 1 calc R U . . .
H80B H 0.909427 0.567873 0.646114 0.037 Uiso 1 1 calc R U . . .
C81 C 0.9549(3) 0.6036(2) 0.5024(3) 0.0268(9) Uani 1 1 d . . . . .
C82 C 0.9427(3) 0.5675(2) 0.4364(2) 0.0252(8) Uani 1 1 d . . . . .
C83 C 0.8849(3) 0.4948(3) 0.4163(3) 0.0278(9) Uani 1 1 d . . . . .
H83 H 0.875073 0.468830 0.371664 0.033 Uiso 1 1 calc R U . . .
C84 C 0.8417(3) 0.4607(3) 0.4620(3) 0.0330(10) Uani 1 1 d . . . . .
C85 C 0.8538(3) 0.4973(3) 0.5273(3) 0.0305(10) Uani 1 1 d . . . . .
H85 H 0.823203 0.472758 0.557494 0.037 Uiso 1 1 calc R U . . .
C86 C 0.9109(3) 0.5703(3) 0.5486(3) 0.0275(9) Uani 1 1 d . . . . .
S8 S 0.77212(12) 0.36768(9) 0.43800(10) 0.0553(4) Uani 1 1 d . . . . .
O81 O 0.6877(12) 0.3700(10) 0.4165(9) 0.056(4) Uani 0.57(3) 1 d . . P F 1
O82 O 0.8228(7) 0.3214(4) 0.3934(7) 0.042(3) Uani 0.57(3) 1 d . . P F 1
O83 O 0.7847(10) 0.3329(8) 0.5035(8) 0.040(3) Uani 0.57(3) 1 d . . P F 1
O84 O 0.6723(14) 0.3908(15) 0.4274(10) 0.049(5) Uani 0.43(3) 1 d . . P F 2
O85 O 0.7868(16) 0.3330(10) 0.3660(7) 0.069(6) Uani 0.43(3) 1 d . . P F 2
O86 O 0.7768(11) 0.3230(9) 0.4790(9) 0.028(3) Uani 0.43(3) 1 d . . P F 2
O01W O 0.4958(3) 0.7474(3) 0.2188(2) 0.0444(9) Uani 1 1 d . . . . .
O02W O 0.0651(3) 0.9629(3) 0.7710(2) 0.0455(10) Uani 1 1 d . . . . .
O03W O 0.6072(3) 0.5448(3) 0.7942(2) 0.0488(10) Uani 1 1 d . . . . .
O04W O 0.1767(3) 0.8287(3) 0.5869(3) 0.0599(14) Uani 1 1 d . . . . .
O05W O 0.0240(4) 0.6305(5) 0.7759(3) 0.082(2) Uani 1 1 d . . . . .
O06W O 0.6795(5) 0.8469(4) 0.1586(4) 0.0771(18) Uani 1 1 d . . . . .
O07W O 0.4394(6) 0.8924(4) 0.6324(3) 0.092(2) Uani 1 1 d . . . . .
O08W O 0.5873(5) 0.9535(4) 0.9146(3) 0.0786(18) Uani 1 1 d . . . . .
O09W O 0.5832(5) 0.5043(4) 0.5372(4) 0.088(2) Uani 1 1 d . . . . .
O10W O 0.0470(4) 0.8003(5) 0.8121(4) 0.098(2) Uani 1 1 d . U . . .
O20W O 0.1676(5) 0.9628(5) 0.6773(3) 0.107(3) Uani 1 1 d D U . . .
O29W O 0.6690(6) 0.8185(5) 0.8606(5) 0.115(3) Uani 1 1 d . U . . .
O30W O 0.4205(6) 0.5326(6) 0.7558(6) 0.090(3) Uani 0.68 1 d . . P G 1
O38W O 0.3340(4) 1.0308(4) 0.7428(4) 0.0577(17) Uani 0.687(9) 1 d D U P H 1
O39W O 0.2451(9) 0.5392(7) 0.8134(6) 0.055(2) Uani 0.532(14) 1 d . U P I 1
O40W O 0.5115(8) 0.9159(8) 0.0710(6) 0.086(3) Uani 0.575(11) 1 d . U P J 1
O41W O 0.6782(11) 0.9194(9) 0.2880(9) 0.0577(17) Uani 0.313(9) 1 d . U P H 2
O42W O 0.2088(10) 0.5309(8) 0.7861(7) 0.055(2) Uani 0.468(14) 1 d . U P I 2
O43W O 0.5088(11) 0.8396(11) 0.0462(9) 0.086(3) Uani 0.425(11) 1 d . U P J 2
O44W O 0.4547(10) 0.4406(8) 0.7266(7) 0.058(3) Uani 0.365 1 d . U P K 2

loop_
_atom_site_aniso_label
_atom_site_aniso_U_11
_atom_site_aniso_U_22
_atom_site_aniso_U_33
_atom_site_aniso_U_23
_atom_site_aniso_U_13
_atom_site_aniso_U_12
Er1 0.03213(12) 0.02535(11) 0.04333(13) 0.00381(8) 0.00450(9) 0.01186(8)
O11W 0.049(3) 0.048(2) 0.043(2) 0.0071(19) 0.0095(19) 0.0054(19)
O12W 0.039(2) 0.0270(17) 0.056(2) 0.0040(16) -0.0067(18) 0.0101(15)
O13W 0.042(2) 0.043(2) 0.061(3) 0.022(2) -0.007(2) -0.0120(18)
O14W 0.057(3) 0.0271(18) 0.054(3) 0.0040(17) 0.015(2) -0.0068(18)
O15W 0.031(2) 0.044(2) 0.072(3) -0.001(2) 0.020(2) 0.0141(17)
O16W 0.0335(19) 0.0298(18) 0.060(3) 0.0144(17) 0.0160(17) 0.0139(15)
O17W 0.0350(19) 0.0222(16) 0.060(2) 0.0149(16) 0.0128(17) 0.0072(14)
O18W 0.047(6) 0.047(6) 0.113(10) 0.017(6) 0.013(6) 0.028(5)
O19W 0.113(15) 0.155(19) 0.139(17) 0.031(14) 0.031(13) 0.037(14)
C101 0.048(6) 0.049(6) 0.043(6) 0.014(5) 0.025(5) 0.030(5)
O102 0.029(3) 0.048(4) 0.025(3) 0.009(3) 0.007(3) 0.029(3)
C103 0.029(5) 0.067(8) 0.035(5) 0.016(5) 0.009(4) 0.025(5)
C104 0.039(4) 0.068(5) 0.046(4) 0.016(4) 0.013(3) 0.027(4)
C105 0.039(4) 0.048(4) 0.054(4) 0.008(4) 0.015(4) 0.022(4)
Er2 0.02262(15) 0.02438(14) 0.02552(16) 0.00299(12) 0.00423(10) 0.00184(11)
O21W 0.027(3) 0.051(4) 0.035(3) 0.003(3) 0.005(3) -0.006(3)
O22W 0.048(4) 0.055(5) 0.037(4) 0.021(4) 0.003(4) 0.008(4)
O23W 0.084(6) 0.066(5) 0.068(5) 0.020(4) 0.033(5) 0.026(5)
O24W 0.055(5) 0.052(5) 0.044(4) 0.017(4) 0.016(4) 0.001(4)
O25W 0.105(7) 0.062(5) 0.038(4) 0.021(4) 0.002(4) 0.032(5)
O26W 0.038(3) 0.036(3) 0.039(3) -0.001(3) 0.009(3) 0.004(3)
O27W 0.033(3) 0.021(3) 0.053(4) 0.010(3) 0.005(3) 0.018(2)
O28W 0.039(5) 0.100(7) 0.108(7) 0.001(6) 0.001(5) 0.022(5)
Er3 0.02262(15) 0.02438(14) 0.02552(16) 0.00299(12) 0.00423(10) 0.00184(11)
O31W 0.062(6) 0.019(4) 0.111(8) 0.021(5) 0.043(6) 0.007(4)
O32W 0.061(6) 0.031(5) 0.072(7) 0.016(5) -0.024(5) 0.013(5)
O33W 0.038(5) 0.026(4) 0.051(5) 0.006(4) 0.011(4) 0.013(4)
O34W 0.014(4) 0.021(4) 0.058(6) 0.001(4) 0.005(4) 0.009(3)
O35W 0.100(9) 0.083(9) 0.086(8) 0.024(7) 0.032(7) 0.010(7)
O36W 0.043(5) 0.026(4) 0.038(5) 0.006(4) 0.014(4) 0.000(4)
O37W 0.080(8) 0.056(7) 0.059(8) 0.024(6) -0.009(7) -0.013(6)
Er4 0.02262(15) 0.02438(14) 0.02552(16) 0.00299(12) 0.00423(10) 0.00184(11)
O1 0.051(2) 0.0269(17) 0.0327(18) 0.0047(14) 0.0169(16) 0.0137(15)
C10 0.049(3) 0.025(2) 0.037(3) 0.0023(18) 0.011(2) 0.020(2)
C11 0.036(2) 0.028(2) 0.033(2) 0.0104(18) 0.0121(19) 0.0200(19)
C12 0.031(2) 0.031(2) 0.029(2) 0.0117(17) 0.0054(17) 0.0194(18)
C13 0.034(2) 0.039(3) 0.029(2) 0.0118(19) 0.0054(18) 0.022(2)
C14 0.032(2) 0.038(2) 0.034(2) 0.0147(19) 0.0076(18) 0.022(2)
C15 0.035(2) 0.028(2) 0.039(3) 0.0087(19) 0.0052(19) 0.0202(19)
C16 0.040(3) 0.027(2) 0.037(2) 0.0069(18) 0.008(2) 0.021(2)
S1 0.0307(6) 0.0476(7) 0.0379(6) 0.0153(5) 0.0088(5) 0.0175(5)
O11 0.048(3) 0.082(4) 0.042(2) 0.018(2) 0.009(2) 0.015(2)
O12 0.108(5) 0.045(3) 0.101(5) 0.019(3) 0.067(4) 0.027(3)
O13 0.043(3) 0.089(4) 0.080(4) 0.037(3) 0.025(2) 0.037(3)
O2 0.0313(17) 0.0335(17) 0.0288(16) 0.0054(13) 0.0103(13) 0.0197(14)
C20 0.034(2) 0.031(2) 0.030(2) 0.0099(18) 0.0044(18) 0.0194(19)
C21 0.027(2) 0.030(2) 0.025(2) 0.0044(16) 0.0055(16) 0.0155(17)
C22 0.029(2) 0.029(2) 0.0218(18) 0.0055(16) 0.0066(16) 0.0153(17)
C23 0.032(2) 0.032(2) 0.0198(18) 0.0059(16) 0.0046(16) 0.0188(18)
C24 0.029(2) 0.035(2) 0.0225(19) 0.0074(17) 0.0072(16) 0.0202(18)
C25 0.032(2) 0.036(2) 0.0232(19) 0.0104(17) 0.0079(17) 0.0195(19)
C26 0.030(2) 0.031(2) 0.026(2) 0.0064(17) 0.0030(16) 0.0168(18)
S2 0.0293(5) 0.0383(6) 0.0221(5) 0.0026(4) 0.0064(4) 0.0186(5)
O21 0.041(2) 0.052(2) 0.039(2) 0.0138(17) 0.0127(16) 0.0338(18)
O22 0.038(2) 0.052(2) 0.0226(16) -0.0031(15) 0.0045(14) 0.0138(17)
O23 0.038(2) 0.041(2) 0.043(2) -0.0010(17) 0.0155(17) 0.0121(17)
O3 0.0257(15) 0.0296(16) 0.0310(16) 0.0046(13) 0.0041(12) 0.0140(13)
C30 0.032(2) 0.029(2) 0.0218(19) 0.0056(16) 0.0064(16) 0.0166(17)
C31 0.0238(19) 0.033(2) 0.0249(19) 0.0072(16) 0.0106(15) 0.0153(17)
C32 0.023(2) 0.034(2) 0.027(2) 0.0061(17) 0.0088(16) 0.0123(17)
C33 0.022(2) 0.040(3) 0.030(2) 0.0104(19) 0.0090(16) 0.0137(18)
C34 0.026(2) 0.036(2) 0.026(2) 0.0106(17) 0.0112(16) 0.0175(18)
C35 0.032(2) 0.032(2) 0.0220(19) 0.0083(16) 0.0112(16) 0.0153(18)
C36 0.0243(19) 0.033(2) 0.0223(19) 0.0080(16) 0.0098(15) 0.0137(17)
S3 0.0306(6) 0.0391(6) 0.0336(6) 0.0137(5) 0.0112(4) 0.0207(5)
O31 0.048(2) 0.037(2) 0.0369(19) 0.0037(15) -0.0008(16) 0.0224(17)
O32 0.039(2) 0.053(2) 0.050(2) 0.0230(19) 0.0224(18) 0.0268(19)
O33 0.0322(18) 0.0387(19) 0.0349(18) 0.0131(15) 0.0007(14) 0.0101(15)
O4 0.0269(16) 0.0341(17) 0.0305(16) -0.0022(13) 0.0033(13) 0.0167(13)
C40 0.024(2) 0.033(2) 0.030(2) 0.0042(18) 0.0044(17) 0.0120(17)
C41 0.031(2) 0.028(2) 0.028(2) -0.0012(17) 0.0062(17) 0.0144(17)
C42 0.039(3) 0.025(2) 0.035(2) -0.0020(18) 0.008(2) 0.0162(19)
C43 0.039(3) 0.029(2) 0.035(2) 0.0037(18) 0.012(2) 0.0119(19)
C44 0.031(2) 0.032(2) 0.041(3) 0.003(2) 0.012(2) 0.0127(19)
C45 0.032(2) 0.033(2) 0.036(2) 0.0043(19) 0.0084(19) 0.0151(19)
C46 0.026(2) 0.031(2) 0.032(2) 0.0027(18) 0.0057(17) 0.0132(17)
S4 0.0321(6) 0.0389(7) 0.0470(7) 0.0011(6) 0.0153(5) 0.0074(5)
O41 0.0304(14) 0.0459(17) 0.0531(19) 0.0081(15) 0.0108(14) 0.0083(13)
O42 0.0304(14) 0.0459(17) 0.0531(19) 0.0081(15) 0.0108(14) 0.0083(13)
O43 0.0304(14) 0.0459(17) 0.0531(19) 0.0081(15) 0.0108(14) 0.0083(13)
O44 0.0304(14) 0.0459(17) 0.0531(19) 0.0081(15) 0.0108(14) 0.0083(13)
O45 0.0304(14) 0.0459(17) 0.0531(19) 0.0081(15) 0.0108(14) 0.0083(13)
O46 0.0304(14) 0.0459(17) 0.0531(19) 0.0081(15) 0.0108(14) 0.0083(13)
C1 0.034(2) 0.040(3) 0.032(2) 0.009(2) 0.0126(19) 0.016(2)
C2 0.035(2) 0.032(2) 0.037(2) 0.0145(19) 0.0136(19) 0.0192(19)
C3 0.027(2) 0.041(3) 0.040(3) 0.014(2) 0.0055(19) 0.012(2)
C4 0.037(3) 0.042(3) 0.036(3) 0.007(2) 0.002(2) 0.019(2)
C5 0.031(2) 0.038(3) 0.038(2) 0.007(2) 0.0128(19) 0.020(2)
C6 0.031(2) 0.035(2) 0.038(2) 0.007(2) 0.0132(19) 0.0159(19)
C200 0.035(2) 0.038(3) 0.037(2) 0.016(2) 0.012(2) 0.016(2)
N201 0.0287(19) 0.042(2) 0.0272(19) 0.0123(16) 0.0120(15) 0.0146(17)
C202 0.032(2) 0.040(3) 0.027(2) 0.0084(19) 0.0094(18) 0.017(2)
N203 0.031(2) 0.042(2) 0.030(2) 0.0021(17) 0.0056(16) 0.0205(18)
C204 0.040(3) 0.062(4) 0.047(3) 0.006(3) 0.021(3) 0.024(3)
C205 0.041(3) 0.067(4) 0.043(3) 0.017(3) 0.027(3) 0.019(3)
C206 0.049(3) 0.046(3) 0.048(3) 0.006(3) 0.002(3) 0.032(3)
C600 0.033(3) 0.068(4) 0.034(3) 0.004(3) 0.016(2) 0.009(3)
N601 0.027(2) 0.050(3) 0.034(2) 0.0087(19) 0.0101(16) 0.0154(18)
C602 0.026(2) 0.044(3) 0.035(2) 0.011(2) 0.0069(18) 0.011(2)
N603 0.0217(17) 0.041(2) 0.0275(18) 0.0099(16) 0.0021(14) 0.0096(16)
C604 0.027(2) 0.042(3) 0.030(2) 0.0065(19) 0.0017(17) 0.0149(19)
C605 0.033(2) 0.043(3) 0.030(2) 0.012(2) 0.0018(19) 0.014(2)
C606 0.037(3) 0.051(3) 0.029(2) 0.010(2) 0.006(2) 0.003(2)
O5 0.0230(16) 0.0251(16) 0.059(2) 0.0088(15) 0.0132(15) 0.0040(13)
C50 0.027(2) 0.0178(18) 0.044(3) 0.0097(17) 0.0172(18) 0.0106(15)
C51 0.024(2) 0.0219(19) 0.047(3) 0.0120(18) 0.0163(19) 0.0076(16)
C52 0.030(2) 0.022(2) 0.053(3) 0.0130(19) 0.022(2) 0.0109(17)
C53 0.032(2) 0.031(2) 0.047(3) 0.016(2) 0.020(2) 0.0202(19)
C54 0.032(2) 0.036(2) 0.038(2) 0.011(2) 0.017(2) 0.018(2)
C55 0.028(2) 0.028(2) 0.039(2) 0.0075(18) 0.0167(19) 0.0129(17)
C56 0.026(2) 0.0209(19) 0.040(2) 0.0102(17) 0.0170(18) 0.0115(16)
S5 0.0346(6) 0.0553(8) 0.0410(7) 0.0045(6) 0.0133(5) 0.0266(6)
O51 0.039(2) 0.055(3) 0.073(3) -0.005(2) 0.002(2) 0.017(2)
O52 0.034(2) 0.074(3) 0.052(2) 0.003(2) 0.0154(18) 0.032(2)
O53 0.054(3) 0.075(3) 0.039(2) 0.011(2) 0.0158(19) 0.040(2)
O6 0.0279(17) 0.0244(16) 0.067(3) 0.0059(17) 0.0071(17) 0.0086(13)
C60 0.029(2) 0.021(2) 0.069(4) 0.017(2) 0.023(2) 0.0105(17)
C61 0.023(2) 0.0148(18) 0.062(3) 0.0000(19) 0.008(2) 0.0031(15)
C62 0.026(2) 0.0188(19) 0.055(3) -0.0019(19) 0.006(2) 0.0046(16)
C63 0.030(2) 0.0170(19) 0.056(3) 0.0003(19) 0.014(2) 0.0056(16)
C64 0.026(2) 0.0170(19) 0.061(3) 0.0067(19) 0.015(2) 0.0070(16)
C65 0.030(2) 0.0182(19) 0.064(3) 0.014(2) 0.020(2) 0.0087(17)
C66 0.026(2) 0.0140(18) 0.066(3) 0.0090(19) 0.019(2) 0.0059(15)
S6 0.0291(6) 0.0236(5) 0.0668(9) 0.0169(5) 0.0217(6) 0.0124(4)
O61 0.0298(17) 0.0246(16) 0.065(3) 0.0156(16) 0.0223(17) 0.0096(13)
O62 0.045(2) 0.0216(17) 0.100(4) 0.023(2) 0.037(2) 0.0161(16)
O63 0.039(2) 0.048(2) 0.066(3) 0.021(2) 0.019(2) 0.0202(19)
O7 0.0200(15) 0.0362(19) 0.051(2) -0.0010(16) 0.0025(14) 0.0080(13)
C70 0.036(3) 0.029(2) 0.052(3) -0.011(2) 0.002(2) 0.013(2)
C71 0.022(2) 0.032(2) 0.033(2) 0.0012(18) 0.0048(17) 0.0074(17)
C72 0.026(2) 0.034(2) 0.031(2) 0.0081(18) 0.0073(17) 0.0142(18)
C73 0.027(2) 0.043(3) 0.032(2) 0.014(2) 0.0101(18) 0.0147(19)
C74 0.024(2) 0.051(3) 0.034(2) 0.012(2) 0.0099(18) 0.019(2)
C75 0.033(2) 0.046(3) 0.032(2) 0.004(2) 0.0078(19) 0.024(2)
C76 0.031(2) 0.034(2) 0.032(2) -0.0020(18) 0.0035(18) 0.0133(19)
S7 0.0269(6) 0.0836(12) 0.0405(7) 0.0179(7) 0.0127(5) 0.0233(7)
O71 0.052(3) 0.055(3) 0.151(6) 0.031(4) 0.045(4) 0.012(3)
O72 0.038(2) 0.112(5) 0.057(3) 0.026(3) 0.016(2) 0.015(3)
O73 0.033(2) 0.065(3) 0.107(5) 0.032(3) 0.009(3) 0.020(2)
O8 0.0343(18) 0.0203(15) 0.058(2) 0.0058(15) 0.0214(17) 0.0001(13)
C80 0.024(2) 0.033(2) 0.041(3) 0.014(2) 0.0120(18) 0.0124(18)
C81 0.0203(18) 0.0174(18) 0.047(3) 0.0078(17) 0.0140(18) 0.0079(14)
C82 0.0190(18) 0.0175(17) 0.043(2) 0.0081(16) 0.0134(17) 0.0078(14)
C83 0.0200(19) 0.0210(19) 0.044(3) 0.0089(18) 0.0060(17) 0.0057(15)
C84 0.020(2) 0.0203(19) 0.060(3) 0.010(2) 0.011(2) 0.0039(15)
C85 0.022(2) 0.024(2) 0.053(3) 0.019(2) 0.0159(19) 0.0086(16)
C86 0.0213(19) 0.024(2) 0.043(3) 0.0119(18) 0.0126(18) 0.0095(15)
S8 0.0498(9) 0.0311(7) 0.0790(12) 0.0056(7) 0.0247(8) -0.0157(6)
O81 0.028(6) 0.045(7) 0.085(8) -0.007(6) 0.014(5) -0.006(4)
O82 0.052(5) 0.025(3) 0.046(7) 0.002(3) 0.015(4) 0.001(3)
O83 0.049(5) 0.027(5) 0.040(7) 0.004(5) 0.013(6) -0.008(4)
O84 0.028(7) 0.063(12) 0.058(10) 0.041(9) -0.007(6) -0.013(7)
O85 0.102(13) 0.052(7) 0.032(6) 0.012(5) -0.013(8) -0.046(8)
O86 0.032(5) 0.016(5) 0.032(7) 0.003(5) 0.005(6) -0.003(3)
O01W 0.037(2) 0.049(2) 0.050(2) 0.0069(19) 0.0117(18) 0.0171(18)
O02W 0.039(2) 0.057(3) 0.041(2) -0.0051(18) 0.0027(17) 0.0272(19)
O03W 0.044(2) 0.059(3) 0.048(2) 0.007(2) 0.0177(19) 0.022(2)
O04W 0.045(3) 0.050(3) 0.098(4) 0.028(3) 0.033(3) 0.017(2)
O05W 0.046(3) 0.162(7) 0.049(3) 0.047(4) 0.007(2) 0.023(4)
O06W 0.087(4) 0.058(3) 0.107(5) 0.030(3) 0.051(4) 0.038(3)
O07W 0.142(7) 0.062(4) 0.051(3) -0.002(3) 0.015(4) -0.038(4)
O08W 0.091(5) 0.093(5) 0.060(3) 0.018(3) 0.011(3) 0.037(4)
O09W 0.072(4) 0.062(4) 0.128(6) 0.038(4) -0.020(4) 0.008(3)
O10W 0.060(3) 0.146(6) 0.089(4) 0.070(4) -0.010(3) -0.023(4)
O20W 0.126(6) 0.110(5) 0.072(4) 0.007(4) 0.044(4) -0.027(4)
O29W 0.127(6) 0.087(5) 0.132(6) 0.019(4) -0.032(5) 0.055(4)
O30W 0.052(5) 0.073(6) 0.148(10) 0.027(6) 0.020(6) 0.010(4)
O38W 0.050(3) 0.043(3) 0.086(4) 0.011(3) 0.036(3) 0.011(3)
O39W 0.052(5) 0.054(3) 0.057(5) -0.003(4) 0.024(3) 0.015(4)
O40W 0.067(4) 0.099(5) 0.092(5) 0.010(4) 0.022(4) 0.017(4)
O41W 0.050(3) 0.043(3) 0.086(4) 0.011(3) 0.036(3) 0.011(3)
O42W 0.052(5) 0.054(3) 0.057(5) -0.003(4) 0.024(3) 0.015(4)
O43W 0.067(4) 0.099(5) 0.092(5) 0.010(4) 0.022(4) 0.017(4)
O44W 0.062(7) 0.050(6) 0.064(7) 0.008(5) 0.020(6) 0.010(5)

loop_
_atom_type_symbol
_atom_type_description
_atom_type_scat_dispersion_real
_atom_type_scat_dispersion_imag
_atom_type_scat_source
C C 0.0033 0.0016 'International Tables Vol C Tables 4.2.6.8 and 6.1.1.4'
H H 0.0000 0.0000 'International Tables Vol C Tables 4.2.6.8 and 6.1.1.4'
N N 0.0061 0.0033 'International Tables Vol C Tables 4.2.6.8 and 6.1.1.4'
O O 0.0106 0.0060 'International Tables Vol C Tables 4.2.6.8 and 6.1.1.4'
S S 0.1246 0.1234 'International Tables Vol C Tables 4.2.6.8 and 6.1.1.4'
Er Er -0.2586 4.9576 'International Tables Vol C Tables 4.2.6.8 and 6.1.1.4'

loop_
_geom_angle_atom_site_label_1
_geom_angle_atom_site_label_2
_geom_angle_atom_site_label_3
_geom_angle
O102 Er1 O11W 96.2(2)
O102 Er1 O17W 143.4(2)
O11W Er1 O17W 89.13(17)
O102 Er1 O14W 104.5(2)
O11W Er1 O14W 148.53(17)
O17W Er1 O14W 88.15(16)
O102 Er1 O12W 75.6(2)
O11W Er1 O12W 71.91(16)
O17W Er1 O12W 71.74(14)
O14W Er1 O12W 135.93(16)
O102 Er1 O15W 76.1(2)
O11W Er1 O15W 79.61(17)
O17W Er1 O15W 140.25(14)
O14W Er1 O15W 82.62(16)
O12W Er1 O15W 136.93(15)
O102 Er1 O13W 73.4(2)
O11W Er1 O13W 141.18(16)
O17W Er1 O13W 79.81(16)
O14W Er1 O13W 68.77(16)
O12W Er1 O13W 69.28(15)
O15W Er1 O13W 130.60(17)
O11W Er1 O18W 74.2(4)
O17W Er1 O18W 143.9(3)
O14W Er1 O18W 122.5(4)
O12W Er1 O18W 72.6(3)
O15W Er1 O18W 68.9(3)
O13W Er1 O18W 93.2(4)
O102 Er1 O16W 145.5(2)
O11W Er1 O16W 76.27(16)
O17W Er1 O16W 70.89(13)
O14W Er1 O16W 73.22(16)
O12W Er1 O16W 130.53(14)
O15W Er1 O16W 69.42(14)
O13W Er1 O16W 132.17(17)
O18W Er1 O16W 132.2(3)
O11W Er1 O19W 131.2(5)
O17W Er1 O19W 139.7(5)
O14W Er1 O19W 58.5(5)
O12W Er1 O19W 115.4(5)
O15W Er1 O19W 62.8(5)
O13W Er1 O19W 68.0(5)
O18W Er1 O19W 64.1(6)
O16W Er1 O19W 114.0(5)
Er1 O11W H11A 125.0(11)
Er1 O11W H11B 125.0(11)
H11A O11W H11B 109.4(14)
Er1 O12W H12A 123.2(17)
Er1 O12W H12B 123.2(17)
H12A O12W H12B 109.7(14)
Er1 O13W H13A 125.2(10)
Er1 O13W H13B 124.9(10)
H13A O13W H13B 109.6(14)
Er1 O14W H14A 121(2)
Er1 O14W H14B 121(2)
H14A O14W H14B 109.4(14)
Er1 O15W H15A 125.1(10)
Er1 O15W H15B 125.2(10)
H15A O15W H15B 109.5(14)
Er1 O16W H16A 124.8(12)
Er1 O16W H16B 124.8(12)
H16A O16W H16B 109.2(14)
Er1 O17W H17A 118(3)
Er1 O17W H17B 118(3)
H17A O17W H17B 109.4(14)
O102 C101 C105 106.1(4)
O102 C101 H10A 110.5
C105 C101 H10A 110.5
O102 C101 H10B 110.5
C105 C101 H10B 110.5
H10A C101 H10B 108.7
C103 O102 C101 109.4(4)
C103 O102 Er1 120.6(5)
C101 O102 Er1 126.5(5)
O102 C103 C104 105.9(5)
O102 C103 H10C 110.6
C104 C103 H10C 110.6
O102 C103 H10D 110.6
C104 C103 H10D 110.6
H10C C103 H10D 108.7
C103 C104 C105 100.6(5)
C103 C104 H10E 111.7
C105 C104 H10E 111.7
C103 C104 H10F 111.7
C105 C104 H10F 111.7
H10E C104 H10F 109.4
C101 C105 C104 101.9(5)
C101 C105 H10G 111.4
C104 C105 H10G 111.4
C101 C105 H10H 111.4
C104 C105 H10H 111.4
H10G C105 H10H 109.2
O25W Er2 O23W 144.5(4)
O25W Er2 O21W 88.7(4)
O23W Er2 O21W 90.7(4)
O25W Er2 O22W 144.0(4)
O23W Er2 O22W 69.1(4)
O21W Er2 O22W 75.8(3)
O25W Er2 O26W 70.4(3)
O23W Er2 O26W 144.0(3)
O21W Er2 O26W 79.3(3)
O22W Er2 O26W 74.9(3)
O25W Er2 O24W 74.5(4)
O23W Er2 O24W 72.0(4)
O21W Er2 O24W 70.0(3)
O22W Er2 O24W 127.0(3)
O26W Er2 O24W 133.3(3)
O25W Er2 O27W 104.4(3)
O23W Er2 O27W 96.5(3)
O21W Er2 O27W 144.4(2)
O22W Er2 O27W 74.4(3)
O26W Er2 O27W 74.5(2)
O24W Er2 O27W 145.2(3)
O25W Er2 O28W 83.1(4)
O23W Er2 O28W 74.9(4)
O21W Er2 O28W 140.0(3)
O22W Er2 O28W 129.0(4)
O26W Er2 O28W 132.6(3)
O24W Er2 O28W 70.1(4)
O27W Er2 O28W 75.2(3)
O32W Er3 O35W 67.3(6)
O32W Er3 O34W 86.6(4)
O35W Er3 O34W 100.4(6)
O32W Er3 O31W 135.7(5)
O35W Er3 O31W 79.6(7)
O34W Er3 O31W 70.8(4)
O32W Er3 O33W 68.1(4)
O35W Er3 O33W 93.1(6)
O34W Er3 O33W 144.0(4)
O31W Er3 O33W 144.9(4)
O32W Er3 O37W 146.4(5)
O35W Er3 O37W 145.6(6)
O34W Er3 O37W 91.0(6)
O31W Er3 O37W 73.7(6)
O33W Er3 O37W 96.4(6)
O32W Er3 O36W 75.5(4)
O35W Er3 O36W 142.7(6)
O34W Er3 O36W 74.7(4)
O31W Er3 O36W 129.9(5)
O33W Er3 O36W 74.4(4)
O37W Er3 O36W 71.6(5)
C11 O1 H1 109.5
C16 C10 C42 109.8(4)
C16 C10 H10I 109.7
C42 C10 H10I 109.7
C16 C10 H10J 109.7
C42 C10 H10J 109.7
H10I C10 H10J 108.2
O1 C11 C12 122.5(5)
O1 C11 C16 115.9(4)
C12 C11 C16 121.6(5)
C13 C12 C11 118.4(5)
C13 C12 C20 120.7(4)
C11 C12 C20 120.8(4)
C14 C13 C12 120.5(5)
C14 C13 H13 119.7
C12 C13 H13 119.7
C13 C14 C15 120.7(5)
C13 C14 S1 120.9(4)
C15 C14 S1 118.4(4)
C16 C15 C14 119.9(5)
C16 C15 H15 120.0
C14 C15 H15 120.0
C15 C16 C11 118.8(5)
C15 C16 C10 120.8(5)
C11 C16 C10 120.3(5)
O12 S1 O13 115.7(4)
O12 S1 O11 113.9(4)
O13 S1 O11 105.3(3)
O12 S1 C14 107.9(3)
O13 S1 C14 107.3(3)
O11 S1 C14 106.1(3)
C21 O2 H2 109.5
C26 C20 C12 111.1(4)
C26 C20 H20D 109.4
C12 C20 H20D 109.4
C26 C20 H20E 109.4
C12 C20 H20E 109.4
H20D C20 H20E 108.0
O2 C21 C22 122.0(4)
O2 C21 C26 116.2(4)
C22 C21 C26 121.7(4)
C23 C22 C21 118.0(4)
C23 C22 C30 118.7(4)
C21 C22 C30 123.3(4)
C24 C23 C22 120.7(4)
C24 C23 H23 119.7
C22 C23 H23 119.7
C23 C24 C25 120.5(4)
C23 C24 S2 120.8(3)
C25 C24 S2 118.7(4)
C26 C25 C24 120.6(4)
C26 C25 H25 119.7
C24 C25 H25 119.7
C25 C26 C21 118.5(4)
C25 C26 C20 119.3(4)
C21 C26 C20 122.1(4)
O21 S2 O23 113.8(3)
O21 S2 O22 112.8(3)
O23 S2 O22 111.3(3)
O21 S2 C24 107.4(2)
O23 S2 C24 104.5(2)
O22 S2 C24 106.3(2)
C31 O3 H3 109.5
C36 C30 C22 111.4(4)
C36 C30 H30A 109.3
C22 C30 H30A 109.3
C36 C30 H30B 109.3
C22 C30 H30B 109.3
H30A C30 H30B 108.0
O3 C31 C36 115.4(4)
O3 C31 C32 122.9(4)
C36 C31 C32 121.7(4)
C31 C32 C33 118.1(4)
C31 C32 C40 122.5(4)
C33 C32 C40 119.4(4)
C34 C33 C32 120.6(4)
C34 C33 H33 119.7
C32 C33 H33 119.7
C33 C34 C35 120.8(4)
C33 C34 S3 118.6(4)
C35 C34 S3 120.5(4)
C34 C35 C36 119.8(4)
C34 C35 H35 120.1
C36 C35 H35 120.1
C31 C36 C35 119.0(4)
C31 C36 C30 120.2(4)
C35 C36 C30 120.8(4)
O31 S3 O33 113.3(2)
O31 S3 O32 113.8(3)
O33 S3 O32 110.0(2)
O31 S3 C34 107.0(2)
O33 S3 C34 106.7(2)
O32 S3 C34 105.5(2)
C41 O4 H4 109.5
C32 C40 C46 112.9(4)
C32 C40 H40A 109.0
C46 C40 H40A 109.0
C32 C40 H40B 109.0
C46 C40 H40B 109.0
H40A C40 H40B 107.8
O4 C41 C42 124.2(4)
O4 C41 C46 115.1(4)
C42 C41 C46 120.8(4)
C43 C42 C41 118.3(5)
C43 C42 C10 117.4(5)
C41 C42 C10 124.2(5)
C44 C43 C42 121.0(5)
C44 C43 H43 119.5
C42 C43 H43 119.5
C43 C44 C45 120.4(4)
C43 C44 S4 118.1(4)
C45 C44 S4 121.4(4)
C46 C45 C44 119.7(5)
C46 C45 H45 120.1
C44 C45 H45 120.1
C45 C46 C41 119.7(5)
C45 C46 C40 119.6(4)
C41 C46 C40 120.7(4)
O43 S4 O42 115.3(4)
O43 S4 O41 115.0(4)
O42 S4 O41 111.1(4)
O44 S4 O45 109.9(4)
O44 S4 O46 109.2(4)
O45 S4 O46 108.8(4)
O43 S4 C44 107.0(3)
O42 S4 C44 103.3(3)
O44 S4 C44 108.5(4)
O41 S4 C44 103.6(3)
O45 S4 C44 111.8(4)
O46 S4 C44 108.6(4)
C2 C1 C6 119.9(5)
C2 C1 H1A 120.1
C6 C1 H1A 120.1
C3 C2 C1 120.4(5)
C3 C2 C200 120.5(5)
C1 C2 C200 119.2(5)
C2 C3 C4 120.3(5)
C2 C3 H3A 119.9
C4 C3 H3A 119.9
C5 C4 C3 119.9(5)
C5 C4 H4A 120.1
C3 C4 H4A 120.1
C4 C5 C6 120.2(5)
C4 C5 H5A 119.9
C6 C5 H5A 119.9
C5 C6 C1 119.4(5)
C5 C6 C600 123.4(5)
C1 C6 C600 117.2(5)
N201 C200 C2 111.4(4)
N201 C200 H20A 109.3
C2 C200 H20A 109.3
N201 C200 H20B 109.3
C2 C200 H20B 109.3
H20A C200 H20B 108.0
C202 N201 C205 108.1(5)
C202 N201 C200 127.5(4)
C205 N201 C200 124.4(5)
N203 C202 N201 109.2(4)
N203 C202 H202 125.4
N201 C202 H202 125.4
C202 N203 C204 108.1(5)
C202 N203 C206 125.1(5)
C204 N203 C206 126.7(5)
C205 C204 N203 107.8(5)
C205 C204 H204 126.1
N203 C204 H204 126.1
C204 C205 N201 106.8(5)
C204 C205 H205 126.6
N201 C205 H205 126.6
N203 C206 H20C 109.5
N203 C206 H20F 109.5
H20C C206 H20F 109.5
N203 C206 H20G 109.5
H20C C206 H20G 109.5
H20F C206 H20G 109.5
N601 C600 C6 112.6(5)
N601 C600 H60C 109.1
C6 C600 H60C 109.1
N601 C600 H60D 109.1
C6 C600 H60D 109.1
H60C C600 H60D 107.8
C602 N601 C605 108.8(4)
C602 N601 C600 125.0(5)
C605 N601 C600 126.1(5)
N601 C602 N603 108.9(5)
N601 C602 H602 125.5
N603 C602 H602 125.5
C602 N603 C604 108.4(4)
C602 N603 C606 125.4(5)
C604 N603 C606 126.3(4)
C605 C604 N603 107.8(4)
C605 C604 H604 126.1
N603 C604 H604 126.1
C604 C605 N601 106.1(5)
C604 C605 H605 126.9
N601 C605 H605 126.9
N603 C606 H60E 109.5
N603 C606 H60F 109.5
H60E C606 H60F 109.5
N603 C606 H60G 109.5
H60E C606 H60G 109.5
H60F C606 H60G 109.5
C51 O5 H5 109.5
C56 C50 C82 111.9(3)
C56 C50 H50A 109.2
C82 C50 H50A 109.2
C56 C50 H50B 109.2
C82 C50 H50B 109.2
H50A C50 H50B 107.9
O5 C51 C56 120.9(4)
O5 C51 C52 117.5(4)
C56 C51 C52 121.6(5)
C53 C52 C51 118.6(5)
C53 C52 C60 119.6(4)
C51 C52 C60 121.7(5)
C52 C53 C54 120.7(4)
C52 C53 H53 119.6
C54 C53 H53 119.6
C55 C54 C53 119.8(5)
C55 C54 S5 121.6(4)
C53 C54 S5 118.6(4)
C56 C55 C54 121.0(5)
C56 C55 H55 119.5
C54 C55 H55 119.5
C55 C56 C51 118.2(4)
C55 C56 C50 119.2(4)
C51 C56 C50 122.5(5)
O51 S5 O53 112.8(3)
O51 S5 O52 113.6(3)
O53 S5 O52 111.0(3)
O51 S5 C54 106.7(3)
O53 S5 C54 107.0(3)
O52 S5 C54 105.1(3)
C61 O6 H6 109.5
C66 C60 C52 110.7(4)
C66 C60 H60A 109.5
C52 C60 H60A 109.5
C66 C60 H60B 109.5
C52 C60 H60B 109.5
H60A C60 H60B 108.1
O6 C61 C66 119.6(5)
O6 C61 C62 117.9(5)
C66 C61 C62 122.4(5)
C63 C62 C61 117.8(5)
C63 C62 C70 120.7(5)
C61 C62 C70 121.5(5)
C64 C63 C62 120.5(5)
C64 C63 H63 119.8
C62 C63 H63 119.8
C63 C64 C65 121.0(5)
C63 C64 S6 120.8(4)
C65 C64 S6 118.1(5)
C64 C65 C66 120.1(6)
C64 C65 H65 119.9
C66 C65 H65 119.9
C65 C66 C61 118.1(5)
C65 C66 C60 119.6(5)
C61 C66 C60 122.1(4)
O63 S6 O62 111.6(3)
O63 S6 O61 113.4(3)
O62 S6 O61 111.5(2)
O63 S6 C64 106.2(3)
O62 S6 C64 106.7(2)
O61 S6 C64 107.0(2)
C71 O7 H7 109.5
C62 C70 C76 114.2(4)
C62 C70 H70A 108.7
C76 C70 H70A 108.7
C62 C70 H70B 108.7
C76 C70 H70B 108.7
H70A C70 H70B 107.6
O7 C71 C72 118.9(4)
O7 C71 C76 119.6(5)
C72 C71 C76 121.5(4)
C71 C72 C73 118.9(4)
C71 C72 C80 121.2(4)
C73 C72 C80 119.9(5)
C74 C73 C72 119.8(5)
C74 C73 H73 120.1
C72 C73 H73 120.1
C75 C74 C73 120.6(5)
C75 C74 S7 119.8(4)
C73 C74 S7 119.5(4)
C74 C75 C76 120.8(4)
C74 C75 H75 119.6
C76 C75 H75 119.6
C75 C76 C71 118.3(5)
C75 C76 C70 119.6(5)
C71 C76 C70 122.0(5)
O73 S7 O72 118.6(4)
O73 S7 O71 112.3(4)
O72 S7 O71 102.9(4)
O73 S7 C74 107.8(3)
O72 S7 C74 107.2(3)
O71 S7 C74 107.6(3)
C81 O8 H8 109.5
C86 C80 C72 112.8(4)
C86 C80 H80A 109.0
C72 C80 H80A 109.0
C86 C80 H80B 109.0
C72 C80 H80B 109.0
H80A C80 H80B 107.8
O8 C81 C82 117.6(4)
O8 C81 C86 119.6(5)
C82 C81 C86 122.7(4)
C83 C82 C81 118.3(4)
C83 C82 C50 120.8(4)
C81 C82 C50 120.9(4)
C84 C83 C82 119.4(5)
C84 C83 H83 120.3
C82 C83 H83 120.3
C85 C84 C83 121.9(4)
C85 C84 S8 118.2(4)
C83 C84 S8 120.0(4)
C84 C85 C86 119.8(4)
C84 C85 H85 120.1
C86 C85 H85 120.1
C85 C86 C81 117.9(5)
C85 C86 C80 119.4(4)
C81 C86 C80 122.7(4)
O81 S8 O82 117.1(8)
O86 S8 O85 117.4(8)
O81 S8 O83 114.5(10)
O82 S8 O83 103.6(7)
O86 S8 O84 111.6(9)
O85 S8 O84 101.9(10)
O86 S8 C84 114.9(8)
O81 S8 C84 114.2(8)
O82 S8 C84 104.1(4)
O85 S8 C84 107.1(4)
O83 S8 C84 101.5(6)
O84 S8 C84 102.1(9)

loop_
_geom_bond_atom_site_label_1
_geom_bond_atom_site_label_2
_geom_bond_distance
Er1 O102 2.285(5)
Er1 O11W 2.298(4)
Er1 O17W 2.303(4)
Er1 O14W 2.325(4)
Er1 O12W 2.352(4)
Er1 O15W 2.394(4)
Er1 O13W 2.395(5)
Er1 O18W 2.396(10)
Er1 O16W 2.420(4)
Er1 O19W 2.60(2)
O11W H11A 0.850(5)
O11W H11B 0.850(5)
O12W H12A 0.849(5)
O12W H12B 0.849(5)
O13W H13A 0.850(5)
O13W H13B 0.850(5)
O14W H14A 0.850(5)
O14W H14B 0.850(5)
O15W H15A 0.850(5)
O15W H15B 0.849(5)
O16W H16A 0.850(5)
O16W H16B 0.850(5)
O17W H17A 0.850(5)
O17W H17B 0.850(5)
C101 O102 1.449(5)
C101 C105 1.534(5)
C101 H10A 0.9900
C101 H10B 0.9900
O102 C103 1.439(10)
C103 C104 1.534(5)
C103 H10C 0.9900
C103 H10D 0.9900
C104 C105 1.537(5)
C104 H10E 0.9900
C104 H10F 0.9900
C105 H10G 0.9900
C105 H10H 0.9900
Er2 O25W 2.325(9)
Er2 O23W 2.326(11)
Er2 O21W 2.339(7)
Er2 O22W 2.377(9)
Er2 O26W 2.384(7)
Er2 O24W 2.402(10)
Er2 O27W 2.443(7)
Er2 O28W 2.457(13)
Er3 O32W 2.228(11)
Er3 O35W 2.23(2)
Er3 O34W 2.342(9)
Er3 O31W 2.368(11)
Er3 O33W 2.369(10)
Er3 O37W 2.372(17)
Er3 O36W 2.392(10)
O1 C11 1.359(6)
O1 H1 0.8400
C10 C16 1.508(7)
C10 C42 1.530(7)
C10 H10I 0.9900
C10 H10J 0.9900
C11 C12 1.400(7)
C11 C16 1.400(8)
C12 C13 1.391(7)
C12 C20 1.522(7)
C13 C14 1.384(8)
C13 H13 0.9500
C14 C15 1.394(7)
C14 S1 1.757(5)
C15 C16 1.391(8)
C15 H15 0.9500
S1 O12 1.421(6)
S1 O13 1.443(5)
S1 O11 1.487(5)
O2 C21 1.374(5)
O2 H2 0.8400
C20 C26 1.518(6)
C20 H20D 0.9900
C20 H20E 0.9900
C21 C22 1.403(6)
C21 C26 1.410(7)
C22 C23 1.402(6)
C22 C30 1.514(6)
C23 C24 1.387(6)
C23 H23 0.9500
C24 C25 1.392(6)
C24 S2 1.762(4)
C25 C26 1.388(6)
C25 H25 0.9500
S2 O21 1.444(4)
S2 O23 1.447(4)
S2 O22 1.464(4)
O3 C31 1.359(5)
O3 H3 0.8400
C30 C36 1.506(6)
C30 H30A 0.9900
C30 H30B 0.9900
C31 C36 1.396(7)
C31 C32 1.399(7)
C32 C33 1.403(6)
C32 C40 1.516(7)
C33 C34 1.383(7)
C33 H33 0.9500
C34 C35 1.392(7)
C34 S3 1.761(4)
C35 C36 1.397(6)
C35 H35 0.9500
S3 O31 1.449(4)
S3 O33 1.459(4)
S3 O32 1.477(4)
O4 C41 1.355(6)
O4 H4 0.8400
C40 C46 1.523(7)
C40 H40A 0.9900
C40 H40B 0.9900
C41 C42 1.399(8)
C41 C46 1.404(7)
C42 C43 1.391(7)
C43 C44 1.387(7)
C43 H43 0.9500
C44 C45 1.389(8)
C44 S4 1.758(5)
C45 C46 1.386(7)
C45 H45 0.9500
S4 O43 1.418(6)
S4 O42 1.439(6)
S4 O44 1.466(6)
S4 O41 1.466(6)
S4 O45 1.469(6)
S4 O46 1.484(6)
C1 C2 1.386(8)
C1 C6 1.406(7)
C1 H1A 0.9500
C2 C3 1.373(8)
C2 C200 1.522(7)
C3 C4 1.395(8)
C3 H3A 0.9500
C4 C5 1.387(8)
C4 H4A 0.9500
C5 C6 1.388(8)
C5 H5A 0.9500
C6 C600 1.514(8)
C200 N201 1.469(6)
C200 H20A 0.9900
C200 H20B 0.9900
N201 C202 1.325(6)
N201 C205 1.380(6)
C202 N203 1.323(6)
C202 H202 0.9500
N203 C204 1.369(8)
N203 C206 1.470(7)
C204 C205 1.342(9)
C204 H204 0.9500
C205 H205 0.9500
C206 H20C 0.9800
C206 H20F 0.9800
C206 H20G 0.9800
C600 N601 1.476(7)
C600 H60C 0.9900
C600 H60D 0.9900
N601 C602 1.323(7)
N601 C605 1.388(7)
C602 N603 1.324(6)
C602 H602 0.9500
N603 C604 1.376(7)
N603 C606 1.463(7)
C604 C605 1.348(7)
C604 H604 0.9500
C605 H605 0.9500
C606 H60E 0.9800
C606 H60F 0.9800
C606 H60G 0.9800
O5 C51 1.372(6)
O5 H5 0.8400
C50 C56 1.521(6)
C50 C82 1.524(6)
C50 H50A 0.9900
C50 H50B 0.9900
C51 C56 1.402(6)
C51 C52 1.410(6)
C52 C53 1.374(8)
C52 C60 1.526(7)
C53 C54 1.399(8)
C53 H53 0.9500
C54 C55 1.394(7)
C54 S5 1.755(6)
C55 C56 1.380(7)
C55 H55 0.9500
S5 O51 1.456(5)
S5 O53 1.461(5)
S5 O52 1.463(4)
O6 C61 1.369(6)
O6 H6 0.8400
C60 C66 1.514(7)
C60 H60A 0.9900
C60 H60B 0.9900
C61 C66 1.394(9)
C61 C62 1.402(8)
C62 C63 1.389(7)
C62 C70 1.505(9)
C63 C64 1.383(8)
C63 H63 0.9500
C64 C65 1.387(7)
C64 S6 1.760(5)
C65 C66 1.391(7)
C65 H65 0.9500
S6 O63 1.438(5)
S6 O62 1.459(4)
S6 O61 1.459(4)
O7 C71 1.378(6)
O7 H7 0.8400
C70 C76 1.514(8)
C70 H70A 0.9900
C70 H70B 0.9900
C71 C72 1.388(7)
C71 C76 1.408(6)
C72 C73 1.396(7)
C72 C80 1.522(6)
C73 C74 1.395(7)
C73 H73 0.9500
C74 C75 1.381(8)
C74 S7 1.778(5)
C75 C76 1.384(7)
C75 H75 0.9500
S7 O73 1.410(5)
S7 O72 1.438(6)
S7 O71 1.478(7)
O8 C81 1.362(6)
O8 H8 0.8400
C80 C86 1.518(7)
C80 H80A 0.9900
C80 H80B 0.9900
C81 C82 1.394(7)
C81 C86 1.397(6)
C82 C83 1.393(6)
C83 C84 1.390(7)
C83 H83 0.9500
C84 C85 1.384(8)
C84 S8 1.752(5)
C85 C86 1.395(7)
C85 H85 0.9500
S8 O86 1.271(17)
S8 O81 1.313(18)
S8 O82 1.470(8)
S8 O85 1.576(13)
S8 O83 1.611(16)
S8 O84 1.62(2)

loop_
_geom_hbond_atom_site_label_D
_geom_hbond_atom_site_label_H
_geom_hbond_atom_site_label_A
_geom_hbond_distance_DH
_geom_hbond_distance_HA
_geom_hbond_distance_DA
_geom_hbond_angle_DHA
_geom_hbond_site_symmetry_A
_geom_hbond_publ_flag
O1 H1 O2 0.84 1.94 2.773(5) 169.6 . yes
O2 H2 O3 0.84 1.98 2.758(5) 154.4 . yes
O3 H3 O4 0.84 1.85 2.677(5) 169.2 . yes
O4 H4 O1 0.84 2.09 2.883(5) 156.9 . yes
O5 H5 O6 0.84 1.92 2.758(6) 172.6 . yes
O6 H6 O7 0.84 1.89 2.713(6) 166.7 . yes
O7 H7 O8 0.84 1.83 2.665(5) 170.7 . yes
O8 H8 O5 0.84 1.88 2.684(5) 159.5 . yes
O11W H11A O32 0.850(5) 2.086(13) 2.928(7) 171(6) . yes
O11W H11B O01W 0.850(5) 1.812(14) 2.652(6) 169(6) . yes
O12W H12A O33 0.849(5) 1.87(2) 2.694(5) 162(7) . yes
O12W H12B O09W 0.849(5) 1.88(3) 2.688(7) 158(7) 2_666 yes
O13W H13A O73 0.850(5) 1.985(10) 2.810(8) 163.4(14) . yes
O13W H13B O81^a 0.850(5) 2.05(3) 2.873(18) 164(7) 2_666 yes
O13W H13B O84^b 0.850(5) 1.926(19) 2.768(18) 171(2) 2_666 yes
O14W H14A O61 0.850(5) 1.96(3) 2.748(5) 154(7) . yes
O14W H14B O07W 0.850(5) 1.981(13) 2.818(8) 168(3) . yes
O15W H15A O52 0.850(5) 2.021(15) 2.863(6) 171(8) . yes
O15W H15B O63 0.849(5) 2.047(18) 2.881(7) 167(7) . yes
O16W H16A O43^a 0.850(5) 2.032(19) 2.868(8) 167(7) . yes
O16W H16A O46^b 0.850(5) 2.034(13) 2.853(9) 162(2) . yes
O16W H16B O61 0.850(5) 1.944(11) 2.789(5) 172(6) 2_676 yes
O17W H17A O62 0.850(5) 1.856(11) 2.700(5) 172(5) 2_676 yes
O17W H17B O83^a 0.850(5) 1.771(16) 2.612(14) 170(3) 2_666 yes
O17W H17B O86^b 0.850(5) 1.98(3) 2.792(17) 160(5) 2_666 yes

loop_
_geom_torsion_atom_site_label_1
_geom_torsion_atom_site_label_2
_geom_torsion_atom_site_label_3
_geom_torsion_atom_site_label_4
_geom_torsion
C105 C101 O102 C103 7.4(12)
C105 C101 O102 Er1 165.9(7)
C101 O102 C103 C104 18.1(12)
Er1 O102 C103 C104 -141.9(7)
O102 C103 C104 C105 -35.6(10)
O102 C101 C105 C104 -29.4(11)
C103 C104 C105 C101 38.7(10)
O1 C11 C12 C13 179.6(4)
C16 C11 C12 C13 -0.2(6)
O1 C11 C12 C20 -2.6(6)
C16 C11 C12 C20 177.6(4)
C11 C12 C13 C14 0.1(6)
C20 C12 C13 C14 -177.6(4)
C12 C13 C14 C15 -0.2(7)
C12 C13 C14 S1 178.0(3)
C13 C14 C15 C16 0.4(7)
S1 C14 C15 C16 -177.9(3)
C14 C15 C16 C11 -0.5(6)
C14 C15 C16 C10 176.2(4)
O1 C11 C16 C15 -179.4(4)
C12 C11 C16 C15 0.4(7)
O1 C11 C16 C10 3.9(6)
C12 C11 C16 C10 -176.3(4)
C42 C10 C16 C15 -97.3(5)
C42 C10 C16 C11 79.3(6)
C13 C14 S1 O12 132.5(5)
C15 C14 S1 O12 -49.2(5)
C13 C14 S1 O13 -102.1(5)
C15 C14 S1 O13 76.2(5)
C13 C14 S1 O11 10.1(5)
C15 C14 S1 O11 -171.6(4)
C13 C12 C20 C26 99.5(5)
C11 C12 C20 C26 -78.2(5)
O2 C21 C22 C23 178.9(4)
C26 C21 C22 C23 0.7(7)
O2 C21 C22 C30 -3.0(7)
C26 C21 C22 C30 178.9(5)
C21 C22 C23 C24 0.0(7)
C30 C22 C23 C24 -178.2(4)
C22 C23 C24 C25 -0.6(8)
C22 C23 C24 S2 177.0(4)
C23 C24 C25 C26 0.5(8)
S2 C24 C25 C26 -177.1(4)
C24 C25 C26 C21 0.2(8)
C24 C25 C26 C20 176.6(5)
O2 C21 C26 C25 -179.1(4)
C22 C21 C26 C25 -0.8(7)
O2 C21 C26 C20 4.6(7)
C22 C21 C26 C20 -177.2(5)
C12 C20 C26 C25 -76.7(6)
C12 C20 C26 C21 99.6(5)
C23 C24 S2 O21 -9.4(5)
C25 C24 S2 O21 168.2(4)
C23 C24 S2 O23 -130.7(4)
C25 C24 S2 O23 47.0(5)
C23 C24 S2 O22 111.5(4)
C25 C24 S2 O22 -70.8(5)
C23 C22 C30 C36 74.7(5)
C21 C22 C30 C36 -103.5(5)
O3 C31 C32 C33 179.7(4)
C36 C31 C32 C33 -0.2(7)
O3 C31 C32 C40 -1.6(7)
C36 C31 C32 C40 178.5(4)
C31 C32 C33 C34 0.1(7)
C40 C32 C33 C34 -178.6(4)
C32 C33 C34 C35 0.1(7)
C32 C33 C34 S3 176.1(4)
C33 C34 C35 C36 -0.1(7)
S3 C34 C35 C36 -176.1(3)
O3 C31 C36 C35 -179.8(4)
C32 C31 C36 C35 0.2(7)
O3 C31 C36 C30 3.7(6)
C32 C31 C36 C30 -176.4(4)
C34 C35 C36 C31 0.0(6)
C34 C35 C36 C30 176.5(4)
C22 C30 C36 C31 73.3(5)
C22 C30 C36 C35 -103.2(5)
C33 C34 S3 O31 166.6(4)
C35 C34 S3 O31 -17.4(4)
C33 C34 S3 O33 45.0(4)
C35 C34 S3 O33 -138.9(4)
C33 C34 S3 O32 -71.9(4)
C35 C34 S3 O32 104.1(4)
C31 C32 C40 C46 -72.2(5)
C33 C32 C40 C46 106.5(5)
O4 C41 C42 C43 176.8(4)
C46 C41 C42 C43 -1.3(7)
O4 C41 C42 C10 -5.3(7)
C46 C41 C42 C10 176.6(4)
C16 C10 C42 C43 76.1(6)
C16 C10 C42 C41 -101.8(6)
C41 C42 C43 C44 1.3(7)
C10 C42 C43 C44 -176.7(5)
C42 C43 C44 C45 -0.4(8)
C42 C43 C44 S4 179.6(4)
C43 C44 C45 C46 -0.5(8)
S4 C44 C45 C46 179.5(4)
C44 C45 C46 C41 0.6(7)
C44 C45 C46 C40 -179.4(5)
O4 C41 C46 C45 -177.9(4)
C42 C41 C46 C45 0.4(7)
O4 C41 C46 C40 2.0(6)
C42 C41 C46 C40 -179.7(4)
C32 C40 C46 C45 -81.6(6)
C32 C40 C46 C41 98.4(5)
C43 C44 S4 O43 176.0(5)
C45 C44 S4 O43 -4.0(6)
C43 C44 S4 O42 53.8(5)
C45 C44 S4 O42 -126.1(5)
C43 C44 S4 O44 -103.9(5)
C45 C44 S4 O44 76.1(6)
C43 C44 S4 O41 -62.1(5)
C45 C44 S4 O41 117.9(5)
C43 C44 S4 O45 17.5(6)
C45 C44 S4 O45 -162.5(5)
C43 C44 S4 O46 137.5(5)
C45 C44 S4 O46 -42.5(6)
C6 C1 C2 C3 0.5(8)
C6 C1 C2 C200 179.8(5)
C1 C2 C3 C4 0.1(8)
C200 C2 C3 C4 -179.2(5)
C2 C3 C4 C5 -0.4(8)
C3 C4 C5 C6 0.2(8)
C4 C5 C6 C1 0.3(8)
C4 C5 C6 C600 -179.3(5)
C2 C1 C6 C5 -0.7(8)
C2 C1 C6 C600 179.0(5)
C3 C2 C200 N201 -80.6(6)
C1 C2 C200 N201 100.1(5)
C2 C200 N201 C202 -7.0(8)
C2 C200 N201 C205 173.0(5)
C205 N201 C202 N203 -0.5(6)
C200 N201 C202 N203 179.5(5)
N201 C202 N203 C204 0.3(6)
N201 C202 N203 C206 -178.7(5)
C202 N203 C204 C205 0.1(7)
C206 N203 C204 C205 179.1(6)
N203 C204 C205 N201 -0.4(8)
C202 N201 C205 C204 0.6(7)
C200 N201 C205 C204 -179.4(6)
C5 C6 C600 N601 -7.0(8)
C1 C6 C600 N601 173.4(5)
C6 C600 N601 C602 87.7(7)
C6 C600 N601 C605 -87.7(7)
C605 N601 C602 N603 -0.4(6)
C600 N601 C602 N603 -176.6(5)
N601 C602 N603 C604 0.2(6)
N601 C602 N603 C606 -178.8(5)
C602 N603 C604 C605 0.1(6)
C606 N603 C604 C605 179.1(5)
N603 C604 C605 N601 -0.4(6)
C602 N601 C605 C604 0.5(6)
C600 N601 C605 C604 176.6(5)
O5 C51 C52 C53 177.6(4)
C56 C51 C52 C53 -1.5(7)
O5 C51 C52 C60 -5.1(7)
C56 C51 C52 C60 175.8(4)
C51 C52 C53 C54 0.8(7)
C60 C52 C53 C54 -176.5(4)
C52 C53 C54 C55 -0.1(7)
C52 C53 C54 S5 179.3(4)
C53 C54 C55 C56 0.0(7)
S5 C54 C55 C56 -179.4(4)
C54 C55 C56 C51 -0.6(7)
C54 C55 C56 C50 178.8(4)
O5 C51 C56 C55 -177.7(4)
C52 C51 C56 C55 1.3(7)
O5 C51 C56 C50 3.0(7)
C52 C51 C56 C50 -178.0(4)
C82 C50 C56 C55 -81.8(5)
C82 C50 C56 C51 97.6(5)
C55 C54 S5 O51 9.2(5)
C53 C54 S5 O51 -170.1(4)
C55 C54 S5 O53 -111.8(4)
C53 C54 S5 O53 68.9(4)
C55 C54 S5 O52 130.2(4)
C53 C54 S5 O52 -49.1(5)
C53 C52 C60 C66 81.0(6)
C51 C52 C60 C66 -96.3(6)
O6 C61 C62 C63 177.8(4)
C66 C61 C62 C63 -0.7(7)
O6 C61 C62 C70 -2.8(7)
C66 C61 C62 C70 178.7(5)
C61 C62 C63 C64 0.5(7)
C70 C62 C63 C64 -178.9(5)
C62 C63 C64 C65 0.1(7)
C62 C63 C64 S6 -177.8(4)
C63 C64 C65 C66 -0.4(7)
S6 C64 C65 C66 177.5(4)
C64 C65 C66 C61 0.2(7)
C64 C65 C66 C60 176.5(4)
O6 C61 C66 C65 -178.1(4)
C62 C61 C66 C65 0.4(7)
O6 C61 C66 C60 5.6(7)
C62 C61 C66 C60 -175.8(4)
C52 C60 C66 C65 -93.8(5)
C52 C60 C66 C61 82.4(6)
C63 C64 S6 O63 -141.9(4)
C65 C64 S6 O63 40.2(5)
C63 C64 S6 O62 98.9(5)
C65 C64 S6 O62 -79.0(5)
C63 C64 S6 O61 -20.5(5)
C65 C64 S6 O61 161.6(4)
C63 C62 C70 C76 94.7(6)
C61 C62 C70 C76 -84.6(6)
O7 C71 C72 C73 175.9(5)
C76 C71 C72 C73 -2.3(8)
O7 C71 C72 C80 -6.4(7)
C76 C71 C72 C80 175.5(5)
C71 C72 C73 C74 0.2(7)
C80 C72 C73 C74 -177.6(5)
C72 C73 C74 C75 1.6(8)
C72 C73 C74 S7 -177.4(4)
C73 C74 C75 C76 -1.2(8)
S7 C74 C75 C76 177.8(4)
C74 C75 C76 C71 -0.9(8)
C74 C75 C76 C70 178.6(5)
O7 C71 C76 C75 -175.5(5)
C72 C71 C76 C75 2.6(8)
O7 C71 C76 C70 5.1(8)
C72 C71 C76 C70 -176.8(5)
C62 C70 C76 C75 -85.9(6)
C62 C70 C76 C71 93.5(6)
C75 C74 S7 O73 31.8(6)
C73 C74 S7 O73 -149.2(5)
C75 C74 S7 O72 -96.9(5)
C73 C74 S7 O72 82.1(5)
C75 C74 S7 O71 153.0(5)
C73 C74 S7 O71 -28.0(6)
C71 C72 C80 C86 -92.7(6)
C73 C72 C80 C86 85.0(6)
O8 C81 C82 C83 177.0(4)
C86 C81 C82 C83 -0.8(6)
O8 C81 C82 C50 -2.3(6)
C86 C81 C82 C50 179.9(4)
C56 C50 C82 C83 102.3(5)
C56 C50 C82 C81 -78.4(5)
C81 C82 C83 C84 -0.1(6)
C50 C82 C83 C84 179.3(4)
C82 C83 C84 C85 0.6(7)
C82 C83 C84 S8 -177.7(3)
C83 C84 C85 C86 -0.3(7)
S8 C84 C85 C86 178.0(3)
C84 C85 C86 C81 -0.6(6)
C84 C85 C86 C80 -178.3(4)
O8 C81 C86 C85 -176.7(4)
C82 C81 C86 C85 1.1(6)
O8 C81 C86 C80 1.0(6)
C82 C81 C86 C80 178.8(4)
C72 C80 C86 C85 -101.2(5)
C72 C80 C86 C81 81.2(5)
C85 C84 S8 O86 -36.1(10)
C83 C84 S8 O86 142.2(9)
C85 C84 S8 O81 94.9(9)
C83 C84 S8 O81 -86.8(9)
C85 C84 S8 O82 -136.2(7)
C83 C84 S8 O82 42.1(8)
C85 C84 S8 O85 -168.4(12)
C83 C84 S8 O85 9.9(12)
C85 C84 S8 O83 -28.9(7)
C83 C84 S8 O83 149.5(7)
C85 C84 S8 O84 84.9(8)
C83 C84 S8 O84 -96.8(8)
